data_7132832
loop_
_publ_author_name
'Lou, Mingliang'
'Liu, Xiaolei'
'Han, Shoule'
'Bai, Songlin'
'Qi, Xiangbing'

_publ_section_title
;
 Total synthesis of (&#xb1;)-3-demethoxyerythratidinone <i>via</i>
 Tf<sub>2</sub>O-promoted cascade reaction of enaminone.
;
_journal_issue 28
_journal_name_full 'Chemical communications (Cambridge, England)'
_journal_page_first 3842
_journal_page_last 3845
_journal_paper_doi 10.1039/d3cc06270h
_journal_volume 60
_journal_year 2024
_chemical_formula_moiety 'C19 H17 F3 N2 O4 S'
_chemical_formula_sum 'C19 H17 F3 N2 O4 S'
_chemical_formula_weight 426.40
_space_group_crystal_system orthorhombic
_space_group_IT_number 61
_space_group_name_Hall '-P 2ac 2ab'
_space_group_name_H-M_alt 'P b c a'
_atom_sites_solution_hydrogens geom
_atom_sites_solution_primary dual
_audit_block_doi 10.5517/ccdc.csd.cc2jdzjg
_audit_creation_date 2024-02-21
_audit_creation_method
;
Olex2 1.5
(compiled 2023.08.24 svn.re1ec1418 for OlexSys, GUI svn.r6817)
;
_audit_update_record
;
2024-02-29 deposited with the CCDC.	2024-03-08 downloaded from the CCDC.
;
_cell_angle_alpha 90
_cell_angle_beta 90
_cell_angle_gamma 90
_cell_formula_units_Z 16
_cell_length_a 19.2019(4)
_cell_length_b 13.9245(3)
_cell_length_c 28.2926(5)
_cell_measurement_reflns_used 9829
_cell_measurement_temperature 193.00
_cell_measurement_theta_max 67.929
_cell_measurement_theta_min 3.124
_cell_volume 7564.8(3)
_computing_cell_refinement 'SAINT V8.40B (?, 2016)'
_computing_data_reduction 'SAINT V8.40B (?, 2016)'
_computing_molecular_graphics 'Olex2 1.5 (Dolomanov et al., 2009)'
_computing_publication_material 'Olex2 1.5 (Dolomanov et al., 2009)'
_computing_structure_refinement 'SHELXL 2018/3 (Sheldrick, 2015)'
_computing_structure_solution 'SHELXT 2018/2 (Sheldrick, 2018)'
_diffrn_ambient_temperature 193.00
_diffrn_measured_fraction_theta_full 1.000
_diffrn_measured_fraction_theta_max 0.998
_diffrn_measurement_device_type 'Bruker D8 VENTURE'
_diffrn_measurement_method '\f and \w scans'
_diffrn_radiation_type CuK\a
_diffrn_radiation_wavelength 1.54178
_diffrn_reflns_av_R_equivalents 0.0500
_diffrn_reflns_av_unetI/netI 0.0163
_diffrn_reflns_Laue_measured_fraction_full 1.000
_diffrn_reflns_Laue_measured_fraction_max 0.998
_diffrn_reflns_limit_h_max 22
_diffrn_reflns_limit_h_min -23
_diffrn_reflns_limit_k_max 16
_diffrn_reflns_limit_k_min -16
_diffrn_reflns_limit_l_max 34
_diffrn_reflns_limit_l_min -34
_diffrn_reflns_number 162221
_diffrn_reflns_point_group_measured_fraction_full 1.000
_diffrn_reflns_point_group_measured_fraction_max 0.998
_diffrn_reflns_theta_full 67.679
_diffrn_reflns_theta_max 68.464
_diffrn_reflns_theta_min 3.124
_diffrn_source_current 1.1
_diffrn_source_power 0.05500000000000001
_diffrn_source_voltage 50.0
_diffrn_standards_number 0
_exptl_absorpt_coefficient_mu 2.061
_exptl_absorpt_correction_T_max 0.7531
_exptl_absorpt_correction_T_min 0.6739
_exptl_absorpt_correction_type multi-scan
_exptl_absorpt_process_details
;
SADABS-2016/2 (Bruker,2016/2) was used for absorption correction.
wR2(int) was 0.0761 before and 0.0575 after correction.
The Ratio of minimum to maximum transmission is 0.8948.
The \l/2 correction factor is Not present.
;
_exptl_crystal_density_diffrn 1.498
_exptl_crystal_description block
_exptl_crystal_F_000 3520
_exptl_crystal_size_max 0.12
_exptl_crystal_size_mid 0.11
_exptl_crystal_size_min 0.1
_refine_diff_density_max 0.447
_refine_diff_density_min -0.372
_refine_diff_density_rms 0.044
_refine_ls_extinction_method none
_refine_ls_goodness_of_fit_ref 1.062
_refine_ls_hydrogen_treatment constr
_refine_ls_matrix_type full
_refine_ls_number_parameters 525
_refine_ls_number_reflns 6950
_refine_ls_number_restraints 0
_refine_ls_restrained_S_all 1.062
_refine_ls_R_factor_all 0.0427
_refine_ls_R_factor_gt 0.0381
_refine_ls_shift/su_max 0.001
_refine_ls_shift/su_mean 0.000
_refine_ls_structure_factor_coef Fsqd
_refine_ls_weighting_details 'w=1/[\s^2^(Fo^2^)+(0.0505P)^2^+4.4956P] where P=(Fo^2^+2Fc^2^)/3'
_refine_ls_weighting_scheme calc
_refine_ls_wR_factor_gt 0.1009
_refine_ls_wR_factor_ref 0.1046
_reflns_Friedel_coverage 0.000
_reflns_number_gt 6154
_reflns_number_total 6950
_reflns_threshold_expression 'I > 2\s(I)'
_cod_data_source_file d3cc06270h2.cif
_cod_data_source_block a
_cod_depositor_comments 'Adding full bibliography for 7132832--7132833.cif.'
_cod_database_code 7132832
_shelx_shelxl_version_number 2018/3
_shelx_space_group_comment
;
The symmetry employed for this shelxl refinement is uniquely defined
by the following loop, which should always be used as a source of
symmetry information in preference to the above space-group names.
They are only intended as comments.
;
_shelx_estimated_absorpt_t_max 0.820
_shelx_estimated_absorpt_t_min 0.790
_olex2_refinement_description
;
1. Fixed Uiso
 At 1.2 times of:
  All C(H) groups, All C(H,H) groups
 At 1.5 times of:
  All C(H,H,H) groups
2.a Ternary CH refined with riding coordinates:
 C15(H15), C33(H33)
2.b Secondary CH2 refined with riding coordinates:
 C13(H13A,H13B), C14(H14A,H14B), C16(H16A,H16B), C17(H17A,H17B), C31(H31A,
 H31B), C32(H32A,H32B), C34(H34A,H34B), C35(H35A,H35B)
2.c Aromatic/amide H refined with riding coordinates:
 C1(H1), C2(H2), C3(H3), C4(H4), C11(H11), C20(H20), C21(H21), C22(H22),
 C25(H25), C37(H37)
2.d Idealised Me refined as rotating group:
 C19(H19A,H19B,H19C), C26(H26A,H26B,H26C)
;
_olex2_submission_special_instructions 'No special instructions were received'

loop_
_space_group_symop_operation_xyz
'x, y, z'
'-x+1/2, -y, z+1/2'
'x+1/2, -y+1/2, -z'
'-x, y+1/2, -z+1/2'
'-x, -y, -z'
'x-1/2, y, -z-1/2'
'-x-1/2, y-1/2, z'
'x, -y-1/2, z-1/2'

loop_
_atom_site_label
_atom_site_type_symbol
_atom_site_fract_x
_atom_site_fract_y
_atom_site_fract_z
_atom_site_U_iso_or_equiv
_atom_site_adp_type
_atom_site_occupancy
_atom_site_site_symmetry_order
_atom_site_calc_flag
_atom_site_refinement_flags_posn
_atom_site_refinement_flags_adp
_atom_site_refinement_flags_occupancy
_atom_site_disorder_assembly
_atom_site_disorder_group
S1 S -0.64447(2) 1.18047(3) -0.54645(2) 0.03731(13) Uani 1 1 d . . . . .
F1 F -0.55306(7) 1.31273(11) -0.55851(5) 0.0687(4) Uani 1 1 d . . . . .
F2 F -0.61416(9) 1.28272(14) -0.62069(6) 0.0863(5) Uani 1 1 d . . . . .
F3 F -0.53428(7) 1.18634(12) -0.59967(5) 0.0715(5) Uani 1 1 d . . . . .
O1 O -0.69067(8) 1.25085(12) -0.52916(6) 0.0600(4) Uani 1 1 d . . . . .
O2 O -0.60401(10) 1.12224(12) -0.51664(5) 0.0605(4) Uani 1 1 d . . . . .
O3 O -0.68575(6) 1.12083(9) -0.58359(4) 0.0351(3) Uani 1 1 d . . . . .
O4 O -0.61233(8) 0.86604(9) -0.78580(4) 0.0434(3) Uani 1 1 d . . . . .
N1 N -0.46309(8) 0.89862(10) -0.73260(5) 0.0341(3) Uani 1 1 d . . . . .
N2 N -0.64822(8) 0.91548(10) -0.71159(5) 0.0325(3) Uani 1 1 d . . . . .
C1 C -0.44747(10) 0.94712(13) -0.60804(7) 0.0356(4) Uani 1 1 d . . . . .
H1 H -0.478050 0.956378 -0.582040 0.043 Uiso 1 1 calc R U . . .
C2 C -0.37634(11) 0.95271(15) -0.60191(7) 0.0440(5) Uani 1 1 d . . . . .
H2 H -0.358073 0.966101 -0.571410 0.053 Uiso 1 1 calc R U . . .
C3 C -0.33048(11) 0.93900(15) -0.63988(8) 0.0460(5) Uani 1 1 d . . . . .
H3 H -0.281739 0.943161 -0.634507 0.055 Uiso 1 1 calc R U . . .
C4 C -0.35430(10) 0.91969(14) -0.68464(8) 0.0412(5) Uani 1 1 d . . . . .
H4 H -0.322901 0.910354 -0.710182 0.049 Uiso 1 1 calc R U . . .
C5 C -0.42634(10) 0.91423(12) -0.69137(6) 0.0327(4) Uani 1 1 d . . . . .
C6 C -0.47401(9) 0.92756(12) -0.65324(6) 0.0300(4) Uani 1 1 d . . . . .
C7 C -0.54138(9) 0.91774(11) -0.67386(6) 0.0290(4) Uani 1 1 d . . . . .
C8 C -0.53235(10) 0.90205(12) -0.72092(6) 0.0311(4) Uani 1 1 d . . . . .
C9 C -0.59944(10) 0.89205(12) -0.74532(6) 0.0337(4) Uani 1 1 d . . . . .
C10 C -0.61790(9) 0.92482(12) -0.66330(6) 0.0277(3) Uani 1 1 d . . . . .
C11 C -0.63711(8) 1.02079(12) -0.64194(6) 0.0271(3) Uani 1 1 d . . . . .
H11 H -0.630789 1.077727 -0.659934 0.033 Uiso 1 1 calc R U . . .
C12 C -0.66238(9) 1.02666(12) -0.59894(6) 0.0301(4) Uani 1 1 d . . . . .
C13 C -0.68047(11) 0.94726(14) -0.56588(7) 0.0411(4) Uani 1 1 d . . . . .
H13A H -0.731733 0.941312 -0.563522 0.049 Uiso 1 1 calc R U . . .
H13B H -0.662006 0.961818 -0.534010 0.049 Uiso 1 1 calc R U . . .
C14 C -0.64934(11) 0.85211(14) -0.58375(7) 0.0409(4) Uani 1 1 d . . . . .
H14A H -0.599912 0.848339 -0.573975 0.049 Uiso 1 1 calc R U . . .
H14B H -0.674397 0.797950 -0.568762 0.049 Uiso 1 1 calc R U . . .
C15 C -0.65375(9) 0.84172(12) -0.63712(7) 0.0337(4) Uani 1 1 d . . . . .
H15 H -0.630351 0.780371 -0.646360 0.040 Uiso 1 1 calc R U . . .
C16 C -0.72749(10) 0.84219(14) -0.65825(7) 0.0408(4) Uani 1 1 d . . . . .
H16A H -0.748857 0.777639 -0.656094 0.049 Uiso 1 1 calc R U . . .
H16B H -0.757595 0.888727 -0.641447 0.049 Uiso 1 1 calc R U . . .
C17 C -0.71772(10) 0.87183(14) -0.71001(7) 0.0416(4) Uani 1 1 d . . . . .
H17A H -0.720224 0.815213 -0.731108 0.050 Uiso 1 1 calc R U . . .
H17B H -0.753816 0.918641 -0.719682 0.050 Uiso 1 1 calc R U . . .
C18 C -0.58341(11) 1.24555(17) -0.58392(7) 0.0482(5) Uani 1 1 d . . . . .
C19 C -0.43287(11) 0.88270(13) -0.77930(7) 0.0398(4) Uani 1 1 d . . . . .
H19A H -0.409528 0.820121 -0.779931 0.060 Uiso 1 1 calc R U . . .
H19B H -0.398949 0.933422 -0.786134 0.060 Uiso 1 1 calc R U . . .
H19C H -0.469831 0.883866 -0.803174 0.060 Uiso 1 1 calc R U . . .
S2 S -0.65124(3) 0.87005(4) -0.97058(2) 0.04054(13) Uani 1 1 d . . . . .
F4 F -0.63743(10) 0.74047(13) -0.90512(5) 0.0833(5) Uani 1 1 d . . . . .
F5 F -0.57996(7) 0.71197(10) -0.96828(6) 0.0733(4) Uani 1 1 d . . . . .
F6 F -0.69052(7) 0.69311(10) -0.96733(5) 0.0596(3) Uani 1 1 d . . . . .
O5 O -0.71389(8) 0.90417(14) -0.95074(7) 0.0697(5) Uani 1 1 d . . . . .
O6 O -0.64079(11) 0.87082(13) -1.01957(5) 0.0697(5) Uani 1 1 d . . . . .
O7 O -0.58628(7) 0.91255(10) -0.94463(5) 0.0432(3) Uani 1 1 d . . . . .
O8 O -0.64906(7) 1.16982(10) -0.73647(5) 0.0426(3) Uani 1 1 d . . . . .
N3 N -0.48078(8) 1.14455(10) -0.75054(5) 0.0302(3) Uani 1 1 d . . . . .
N4 N -0.64300(7) 1.11523(11) -0.81383(6) 0.0331(3) Uani 1 1 d . . . . .
C20 C -0.30863(10) 1.10583(13) -0.80604(8) 0.0442(5) Uani 1 1 d . . . . .
H20 H -0.260034 1.104292 -0.799805 0.053 Uiso 1 1 calc R U . . .
C21 C -0.33245(10) 1.08525(13) -0.85183(8) 0.0412(4) Uani 1 1 d . . . . .
H21 H -0.299667 1.069695 -0.875781 0.049 Uiso 1 1 calc R U . . .
C22 C -0.40239(9) 1.08711(12) -0.86279(7) 0.0330(4) Uani 1 1 d . . . . .
H22 H -0.417937 1.073828 -0.893992 0.040 Uiso 1 1 calc R U . . .
C23 C -0.45006(9) 1.10907(11) -0.82680(6) 0.0259(3) Uani 1 1 d . . . . .
C24 C -0.42507(9) 1.12891(11) -0.78052(6) 0.0289(4) Uani 1 1 d . . . . .
C25 C -0.35381(10) 1.12818(13) -0.76998(7) 0.0376(4) Uani 1 1 d . . . . .
H25 H -0.337328 1.142551 -0.739121 0.045 Uiso 1 1 calc R U . . .
C26 C -0.47620(12) 1.16225(13) -0.69989(6) 0.0396(4) Uani 1 1 d . . . . .
H26A H -0.452263 1.223364 -0.694321 0.059 Uiso 1 1 calc R U . . .
H26B H -0.450076 1.110105 -0.684827 0.059 Uiso 1 1 calc R U . . .
H26C H -0.523190 1.165173 -0.686443 0.059 Uiso 1 1 calc R U . . .
C27 C -0.53976(9) 1.13468(11) -0.77741(6) 0.0278(3) Uani 1 1 d . . . . .
C28 C -0.52370(8) 1.11562(11) -0.82322(6) 0.0256(3) Uani 1 1 d . . . . .
C29 C -0.58917(9) 1.10594(12) -0.85144(6) 0.0274(3) Uani 1 1 d . . . . .
C30 C -0.61534(9) 1.14234(12) -0.77093(6) 0.0319(4) Uani 1 1 d . . . . .
C31 C -0.70675(10) 1.15984(15) -0.83280(8) 0.0465(5) Uani 1 1 d . . . . .
H31A H -0.719157 1.218158 -0.814638 0.056 Uiso 1 1 calc R U . . .
H31B H -0.746333 1.114333 -0.831715 0.056 Uiso 1 1 calc R U . . .
C32 C -0.68817(11) 1.18526(15) -0.88386(8) 0.0472(5) Uani 1 1 d . . . . .
H32A H -0.708359 1.248074 -0.892848 0.057 Uiso 1 1 calc R U . . .
H32B H -0.705498 1.135556 -0.905937 0.057 Uiso 1 1 calc R U . . .
C33 C -0.60828(10) 1.18938(13) -0.88440(7) 0.0356(4) Uani 1 1 d . . . . .
H33 H -0.593317 1.250730 -0.869082 0.043 Uiso 1 1 calc R U . . .
C34 C -0.57232(13) 1.18163(15) -0.93210(7) 0.0467(5) Uani 1 1 d . . . . .
H34A H -0.521385 1.187545 -0.927520 0.056 Uiso 1 1 calc R U . . .
H34B H -0.587619 1.235549 -0.952409 0.056 Uiso 1 1 calc R U . . .
C35 C -0.58799(13) 1.08670(16) -0.95724(7) 0.0497(5) Uani 1 1 d . . . . .
H35A H -0.633330 1.091454 -0.973734 0.060 Uiso 1 1 calc R U . . .
H35B H -0.551574 1.073966 -0.981209 0.060 Uiso 1 1 calc R U . . .
C36 C -0.59022(10) 1.00610(13) -0.92280(6) 0.0353(4) Uani 1 1 d . . . . .
C37 C -0.59277(9) 1.01016(12) -0.87646(6) 0.0293(4) Uani 1 1 d . . . . .
H37 H -0.596897 0.952671 -0.858591 0.035 Uiso 1 1 calc R U . . .
C38 C -0.63867(11) 0.74625(17) -0.95110(8) 0.0478(5) Uani 1 1 d . . . . .

loop_
_atom_site_aniso_label
_atom_site_aniso_U_11
_atom_site_aniso_U_22
_atom_site_aniso_U_33
_atom_site_aniso_U_23
_atom_site_aniso_U_13
_atom_site_aniso_U_12
S1 0.0400(3) 0.0440(3) 0.0280(2) -0.01134(18) 0.00370(18) -0.00299(19)
F1 0.0586(8) 0.0738(9) 0.0737(9) -0.0289(8) 0.0110(7) -0.0283(7)
F2 0.0799(11) 0.1122(14) 0.0669(10) 0.0390(10) -0.0122(8) -0.0281(10)
F3 0.0459(7) 0.1070(12) 0.0615(8) -0.0376(8) 0.0185(6) -0.0116(7)
O1 0.0514(9) 0.0611(10) 0.0676(10) -0.0352(8) 0.0197(8) -0.0040(8)
O2 0.0811(12) 0.0631(10) 0.0374(8) -0.0019(7) -0.0221(8) -0.0034(9)
O3 0.0334(6) 0.0351(6) 0.0367(7) -0.0112(5) -0.0018(5) 0.0035(5)
O4 0.0669(9) 0.0348(7) 0.0285(7) -0.0040(5) -0.0090(6) 0.0067(6)
N1 0.0428(9) 0.0292(7) 0.0303(7) 0.0037(6) 0.0090(6) 0.0037(6)
N2 0.0380(8) 0.0287(7) 0.0306(7) -0.0045(6) -0.0073(6) 0.0039(6)
C1 0.0385(10) 0.0336(9) 0.0348(9) 0.0030(7) -0.0013(7) 0.0005(8)
C2 0.0446(11) 0.0408(11) 0.0465(11) 0.0048(9) -0.0101(9) -0.0040(9)
C3 0.0341(10) 0.0415(11) 0.0624(13) 0.0122(10) -0.0035(9) -0.0036(8)
C4 0.0361(10) 0.0349(10) 0.0526(12) 0.0121(9) 0.0110(9) 0.0023(8)
C5 0.0385(10) 0.0244(8) 0.0353(9) 0.0064(7) 0.0058(7) 0.0023(7)
C6 0.0340(9) 0.0234(8) 0.0328(9) 0.0042(7) 0.0027(7) 0.0024(7)
C7 0.0347(9) 0.0233(8) 0.0289(8) 0.0010(6) 0.0014(7) 0.0030(7)
C8 0.0411(10) 0.0230(8) 0.0290(8) 0.0021(7) 0.0025(7) 0.0037(7)
C9 0.0508(11) 0.0205(8) 0.0297(9) 0.0009(7) -0.0029(8) 0.0058(7)
C10 0.0315(9) 0.0251(8) 0.0266(8) 0.0000(6) -0.0021(7) 0.0025(7)
C11 0.0278(8) 0.0248(8) 0.0288(8) 0.0000(6) -0.0033(6) 0.0002(6)
C12 0.0307(8) 0.0290(8) 0.0306(8) -0.0035(7) -0.0020(7) 0.0021(7)
C13 0.0477(11) 0.0418(10) 0.0339(9) 0.0018(8) 0.0071(8) -0.0030(9)
C14 0.0474(11) 0.0349(10) 0.0406(10) 0.0110(8) 0.0044(8) -0.0003(8)
C15 0.0357(9) 0.0239(8) 0.0416(10) 0.0011(7) 0.0026(8) 0.0009(7)
C16 0.0351(10) 0.0307(9) 0.0567(12) -0.0071(9) 0.0018(9) -0.0007(8)
C17 0.0384(10) 0.0341(9) 0.0523(12) -0.0121(9) -0.0117(9) 0.0039(8)
C18 0.0412(11) 0.0651(14) 0.0383(11) -0.0087(10) -0.0012(9) -0.0125(10)
C19 0.0561(12) 0.0284(9) 0.0349(10) 0.0035(7) 0.0156(9) 0.0062(8)
S2 0.0457(3) 0.0421(3) 0.0338(2) -0.00972(19) -0.00856(19) -0.0006(2)
F4 0.1128(13) 0.0893(12) 0.0478(8) 0.0180(8) -0.0213(8) -0.0249(10)
F5 0.0474(8) 0.0547(8) 0.1179(13) -0.0133(8) -0.0036(8) 0.0060(6)
F6 0.0534(8) 0.0569(8) 0.0685(9) -0.0019(6) -0.0059(6) -0.0182(6)
O5 0.0395(8) 0.0755(12) 0.0941(13) -0.0315(10) -0.0116(8) 0.0123(8)
O6 0.1131(16) 0.0648(11) 0.0313(8) -0.0039(7) -0.0097(8) -0.0245(10)
O7 0.0415(7) 0.0419(7) 0.0463(8) -0.0195(6) -0.0078(6) 0.0046(6)
O8 0.0457(8) 0.0376(7) 0.0444(8) -0.0093(6) 0.0205(6) -0.0057(6)
N3 0.0388(8) 0.0285(7) 0.0233(7) -0.0005(6) -0.0027(6) -0.0040(6)
N4 0.0267(7) 0.0315(7) 0.0410(8) -0.0058(6) 0.0034(6) -0.0011(6)
C20 0.0274(9) 0.0294(9) 0.0758(15) 0.0079(9) -0.0070(9) -0.0011(7)
C21 0.0326(10) 0.0310(9) 0.0598(12) 0.0031(9) 0.0114(9) 0.0017(8)
C22 0.0354(9) 0.0269(8) 0.0368(9) 0.0013(7) 0.0059(7) 0.0001(7)
C23 0.0290(8) 0.0200(7) 0.0286(8) 0.0021(6) -0.0010(6) -0.0001(6)
C24 0.0333(9) 0.0218(8) 0.0317(9) 0.0036(6) -0.0034(7) -0.0022(6)
C25 0.0374(10) 0.0271(9) 0.0483(11) 0.0046(8) -0.0151(8) -0.0038(7)
C26 0.0644(13) 0.0307(9) 0.0235(8) -0.0004(7) -0.0046(8) -0.0076(8)
C27 0.0330(9) 0.0245(8) 0.0259(8) 0.0000(6) 0.0021(7) -0.0016(6)
C28 0.0293(8) 0.0230(7) 0.0245(8) 0.0011(6) 0.0001(6) -0.0008(6)
C29 0.0282(8) 0.0255(8) 0.0286(8) -0.0007(7) -0.0005(7) -0.0003(6)
C30 0.0363(9) 0.0243(8) 0.0352(9) -0.0029(7) 0.0087(7) -0.0056(7)
C31 0.0283(9) 0.0407(10) 0.0705(14) -0.0141(10) -0.0054(9) 0.0025(8)
C32 0.0423(11) 0.0349(10) 0.0645(13) -0.0060(9) -0.0207(10) 0.0087(8)
C33 0.0418(10) 0.0264(9) 0.0387(10) 0.0012(7) -0.0120(8) 0.0020(7)
C34 0.0678(14) 0.0388(10) 0.0334(10) 0.0098(8) -0.0107(9) -0.0019(10)
C35 0.0724(15) 0.0469(12) 0.0298(10) 0.0014(9) -0.0107(10) 0.0023(11)
C36 0.0390(10) 0.0319(9) 0.0350(9) -0.0076(7) -0.0070(8) 0.0012(7)
C37 0.0299(8) 0.0252(8) 0.0328(9) -0.0007(7) -0.0038(7) 0.0003(7)
C38 0.0462(12) 0.0513(12) 0.0459(12) -0.0007(9) -0.0052(9) -0.0072(10)

loop_
_atom_type_symbol
_atom_type_description
_atom_type_scat_dispersion_real
_atom_type_scat_dispersion_imag
_atom_type_scat_source
C C 0.0181 0.0091 'International Tables Vol C Tables 4.2.6.8 and 6.1.1.4'
H H 0.0000 0.0000 'International Tables Vol C Tables 4.2.6.8 and 6.1.1.4'
F F 0.0727 0.0534 'International Tables Vol C Tables 4.2.6.8 and 6.1.1.4'
N N 0.0311 0.0180 'International Tables Vol C Tables 4.2.6.8 and 6.1.1.4'
O O 0.0492 0.0322 'International Tables Vol C Tables 4.2.6.8 and 6.1.1.4'
S S 0.3331 0.5567 'International Tables Vol C Tables 4.2.6.8 and 6.1.1.4'

loop_
_geom_angle_atom_site_label_1
_geom_angle_atom_site_label_2
_geom_angle_atom_site_label_3
_geom_angle
_geom_angle_site_symmetry_1
_geom_angle_site_symmetry_3
_geom_angle_publ_flag
O1 S1 O3 106.55(8) . . ?
O1 S1 C18 105.14(11) . . ?
O2 S1 O1 122.76(11) . . ?
O2 S1 O3 112.28(9) . . ?
O2 S1 C18 106.29(11) . . ?
O3 S1 C18 101.55(8) . . ?
C12 O3 S1 121.76(11) . . ?
C5 N1 C19 125.82(16) . . ?
C8 N1 C5 106.66(14) . . ?
C8 N1 C19 127.51(16) . . ?
C9 N2 C10 112.97(14) . . ?
C9 N2 C17 122.82(15) . . ?
C17 N2 C10 111.31(14) . . ?
C2 C1 H1 120.5 . . ?
C2 C1 C6 119.03(18) . . ?
C6 C1 H1 120.5 . . ?
C1 C2 H2 119.4 . . ?
C1 C2 C3 121.20(19) . . ?
C3 C2 H2 119.4 . . ?
C2 C3 H3 119.2 . . ?
C4 C3 C2 121.61(19) . . ?
C4 C3 H3 119.2 . . ?
C3 C4 H4 121.1 . . ?
C3 C4 C5 117.76(18) . . ?
C5 C4 H4 121.1 . . ?
N1 C5 C4 129.00(17) . . ?
N1 C5 C6 109.35(15) . . ?
C4 C5 C6 121.64(17) . . ?
C1 C6 C5 118.76(16) . . ?
C1 C6 C7 136.14(16) . . ?
C7 C6 C5 105.08(15) . . ?
C6 C7 C10 143.10(15) . . ?
C8 C7 C6 107.48(15) . . ?
C8 C7 C10 109.25(15) . . ?
N1 C8 C9 137.26(16) . . ?
C7 C8 N1 111.41(16) . . ?
C7 C8 C9 111.33(16) . . ?
O4 C9 N2 125.45(18) . . ?
O4 C9 C8 130.10(18) . . ?
N2 C9 C8 104.40(14) . . ?
N2 C10 C7 101.19(13) . . ?
N2 C10 C11 110.37(13) . . ?
N2 C10 C15 101.60(13) . . ?
C7 C10 C11 112.08(14) . . ?
C7 C10 C15 118.98(14) . . ?
C11 C10 C15 111.32(14) . . ?
C10 C11 H11 119.5 . . ?
C12 C11 C10 121.04(15) . . ?
C12 C11 H11 119.5 . . ?
O3 C12 C13 114.23(14) . . ?
C11 C12 O3 116.59(15) . . ?
C11 C12 C13 128.48(16) . . ?
C12 C13 H13A 109.7 . . ?
C12 C13 H13B 109.7 . . ?
C12 C13 C14 110.01(15) . . ?
H13A C13 H13B 108.2 . . ?
C14 C13 H13A 109.7 . . ?
C14 C13 H13B 109.7 . . ?
C13 C14 H14A 109.0 . . ?
C13 C14 H14B 109.0 . . ?
H14A C14 H14B 107.8 . . ?
C15 C14 C13 112.76(15) . . ?
C15 C14 H14A 109.0 . . ?
C15 C14 H14B 109.0 . . ?
C10 C15 H15 108.4 . . ?
C10 C15 C16 102.83(14) . . ?
C14 C15 C10 112.48(15) . . ?
C14 C15 H15 108.4 . . ?
C14 C15 C16 115.95(16) . . ?
C16 C15 H15 108.4 . . ?
C15 C16 H16A 110.7 . . ?
C15 C16 H16B 110.7 . . ?
H16A C16 H16B 108.8 . . ?
C17 C16 C15 105.07(15) . . ?
C17 C16 H16A 110.7 . . ?
C17 C16 H16B 110.7 . . ?
N2 C17 C16 104.59(15) . . ?
N2 C17 H17A 110.8 . . ?
N2 C17 H17B 110.8 . . ?
C16 C17 H17A 110.8 . . ?
C16 C17 H17B 110.8 . . ?
H17A C17 H17B 108.9 . . ?
F1 C18 S1 108.70(14) . . ?
F1 C18 F3 108.04(17) . . ?
F2 C18 S1 111.74(15) . . ?
F2 C18 F1 110.8(2) . . ?
F2 C18 F3 107.47(18) . . ?
F3 C18 S1 110.07(17) . . ?
N1 C19 H19A 109.5 . . ?
N1 C19 H19B 109.5 . . ?
N1 C19 H19C 109.5 . . ?
H19A C19 H19B 109.5 . . ?
H19A C19 H19C 109.5 . . ?
H19B C19 H19C 109.5 . . ?
O5 S2 O7 111.48(9) . . ?
O5 S2 C38 108.11(12) . . ?
O6 S2 O5 120.90(13) . . ?
O6 S2 O7 110.34(10) . . ?
O6 S2 C38 106.68(11) . . ?
O7 S2 C38 96.33(9) . . ?
C36 O7 S2 120.04(12) . . ?
C24 N3 C26 125.69(15) . . ?
C27 N3 C24 106.45(13) . . ?
C27 N3 C26 127.76(15) . . ?
C30 N4 C29 112.70(13) . . ?
C30 N4 C31 121.69(15) . . ?
C31 N4 C29 110.67(15) . . ?
C21 C20 H20 119.1 . . ?
C25 C20 H20 119.1 . . ?
C25 C20 C21 121.71(18) . . ?
C20 C21 H21 119.3 . . ?
C22 C21 C20 121.43(18) . . ?
C22 C21 H21 119.3 . . ?
C21 C22 H22 120.8 . . ?
C21 C22 C23 118.45(18) . . ?
C23 C22 H22 120.8 . . ?
C22 C23 C24 119.38(16) . . ?
C22 C23 C28 135.66(16) . . ?
C28 C23 C24 104.94(14) . . ?
N3 C24 C23 109.54(14) . . ?
N3 C24 C25 128.80(16) . . ?
C25 C24 C23 121.63(17) . . ?
C20 C25 C24 117.40(18) . . ?
C20 C25 H25 121.3 . . ?
C24 C25 H25 121.3 . . ?
N3 C26 H26A 109.5 . . ?
N3 C26 H26B 109.5 . . ?
N3 C26 H26C 109.5 . . ?
H26A C26 H26B 109.5 . . ?
H26A C26 H26C 109.5 . . ?
H26B C26 H26C 109.5 . . ?
N3 C27 C30 137.80(15) . . ?
C28 C27 N3 111.18(15) . . ?
C28 C27 C30 110.98(15) . . ?
C23 C28 C29 142.47(15) . . ?
C27 C28 C23 107.85(15) . . ?
C27 C28 C29 109.64(14) . . ?
N4 C29 C28 101.21(13) . . ?
N4 C29 C33 101.68(14) . . ?
N4 C29 C37 112.30(14) . . ?
C28 C29 C33 117.21(14) . . ?
C28 C29 C37 111.59(13) . . ?
C37 C29 C33 111.88(14) . . ?
O8 C30 N4 125.46(17) . . ?
O8 C30 C27 129.93(17) . . ?
N4 C30 C27 104.55(14) . . ?
N4 C31 H31A 110.9 . . ?
N4 C31 H31B 110.9 . . ?
N4 C31 C32 104.33(16) . . ?
H31A C31 H31B 108.9 . . ?
C32 C31 H31A 110.9 . . ?
C32 C31 H31B 110.9 . . ?
C31 C32 H32A 110.8 . . ?
C31 C32 H32B 110.8 . . ?
C31 C32 C33 104.55(15) . . ?
H32A C32 H32B 108.9 . . ?
C33 C32 H32A 110.8 . . ?
C33 C32 H32B 110.8 . . ?
C29 C33 C32 101.81(15) . . ?
C29 C33 H33 108.3 . . ?
C32 C33 H33 108.3 . . ?
C34 C33 C29 112.17(15) . . ?
C34 C33 C32 117.40(17) . . ?
C34 C33 H33 108.3 . . ?
C33 C34 H34A 109.1 . . ?
C33 C34 H34B 109.1 . . ?
C33 C34 C35 112.62(18) . . ?
H34A C34 H34B 107.8 . . ?
C35 C34 H34A 109.1 . . ?
C35 C34 H34B 109.1 . . ?
C34 C35 H35A 109.5 . . ?
C34 C35 H35B 109.5 . . ?
H35A C35 H35B 108.1 . . ?
C36 C35 C34 110.66(16) . . ?
C36 C35 H35A 109.5 . . ?
C36 C35 H35B 109.5 . . ?
O7 C36 C35 113.52(15) . . ?
C37 C36 O7 117.89(16) . . ?
C37 C36 C35 128.54(17) . . ?
C29 C37 H37 119.9 . . ?
C36 C37 C29 120.25(16) . . ?
C36 C37 H37 119.9 . . ?
F4 C38 S2 111.22(17) . . ?
F4 C38 F5 109.3(2) . . ?
F4 C38 F6 109.00(19) . . ?
F5 C38 S2 110.11(15) . . ?
F5 C38 F6 108.26(19) . . ?
F6 C38 S2 108.91(15) . . ?

loop_
_geom_bond_atom_site_label_1
_geom_bond_atom_site_label_2
_geom_bond_distance
_geom_bond_site_symmetry_2
_geom_bond_publ_flag
S1 O1 1.4095(15) . ?
S1 O2 1.4044(17) . ?
S1 O3 1.5561(13) . ?
S1 C18 1.822(2) . ?
F1 C18 1.316(2) . ?
F2 C18 1.303(3) . ?
F3 C18 1.330(3) . ?
O3 C12 1.452(2) . ?
O4 C9 1.226(2) . ?
N1 C5 1.381(2) . ?
N1 C8 1.371(2) . ?
N1 C19 1.460(2) . ?
N2 C9 1.376(2) . ?
N2 C10 1.491(2) . ?
N2 C17 1.467(2) . ?
C1 H1 0.9500 . ?
C1 C2 1.379(3) . ?
C1 C6 1.403(3) . ?
C2 H2 0.9500 . ?
C2 C3 1.402(3) . ?
C3 H3 0.9500 . ?
C3 C4 1.373(3) . ?
C4 H4 0.9500 . ?
C4 C5 1.398(3) . ?
C5 C6 1.427(2) . ?
C6 C7 1.426(2) . ?
C7 C8 1.360(2) . ?
C7 C10 1.503(2) . ?
C8 C9 1.468(3) . ?
C10 C11 1.512(2) . ?
C10 C15 1.537(2) . ?
C11 H11 0.9500 . ?
C11 C12 1.312(2) . ?
C12 C13 1.489(3) . ?
C13 H13A 0.9900 . ?
C13 H13B 0.9900 . ?
C13 C14 1.539(3) . ?
C14 H14A 0.9900 . ?
C14 H14B 0.9900 . ?
C14 C15 1.519(3) . ?
C15 H15 1.0000 . ?
C15 C16 1.537(3) . ?
C16 H16A 0.9900 . ?
C16 H16B 0.9900 . ?
C16 C17 1.533(3) . ?
C17 H17A 0.9900 . ?
C17 H17B 0.9900 . ?
C19 H19A 0.9800 . ?
C19 H19B 0.9800 . ?
C19 H19C 0.9800 . ?
S2 O5 1.4099(17) . ?
S2 O6 1.4006(16) . ?
S2 O7 1.5636(14) . ?
S2 C38 1.826(2) . ?
F4 C38 1.304(3) . ?
F5 C38 1.317(3) . ?
F6 C38 1.323(2) . ?
O7 C36 1.444(2) . ?
O8 C30 1.231(2) . ?
N3 C24 1.382(2) . ?
N3 C26 1.457(2) . ?
N3 C27 1.371(2) . ?
N4 C29 1.489(2) . ?
N4 C30 1.378(2) . ?
N4 C31 1.474(2) . ?
C20 H20 0.9500 . ?
C20 C21 1.403(3) . ?
C20 C25 1.375(3) . ?
C21 H21 0.9500 . ?
C21 C22 1.379(3) . ?
C22 H22 0.9500 . ?
C22 C23 1.403(2) . ?
C23 C24 1.422(2) . ?
C23 C28 1.421(2) . ?
C24 C25 1.400(2) . ?
C25 H25 0.9500 . ?
C26 H26A 0.9800 . ?
C26 H26B 0.9800 . ?
C26 H26C 0.9800 . ?
C27 C28 1.358(2) . ?
C27 C30 1.467(2) . ?
C28 C29 1.495(2) . ?
C29 C33 1.534(2) . ?
C29 C37 1.512(2) . ?
C31 H31A 0.9900 . ?
C31 H31B 0.9900 . ?
C31 C32 1.529(3) . ?
C32 H32A 0.9900 . ?
C32 H32B 0.9900 . ?
C32 C33 1.535(3) . ?
C33 H33 1.0000 . ?
C33 C34 1.520(3) . ?
C34 H34A 0.9900 . ?
C34 H34B 0.9900 . ?
C34 C35 1.531(3) . ?
C35 H35A 0.9900 . ?
C35 H35B 0.9900 . ?
C35 C36 1.487(3) . ?
C36 C37 1.313(3) . ?
C37 H37 0.9500 . ?

loop_
_geom_torsion_atom_site_label_1
_geom_torsion_atom_site_label_2
_geom_torsion_atom_site_label_3
_geom_torsion_atom_site_label_4
_geom_torsion
_geom_torsion_site_symmetry_1
_geom_torsion_site_symmetry_2
_geom_torsion_site_symmetry_3
_geom_torsion_site_symmetry_4
_geom_torsion_publ_flag
S1 O3 C12 C11 -108.02(16) . . . . ?
S1 O3 C12 C13 80.72(18) . . . . ?
O1 S1 O3 C12 -162.20(14) . . . . ?
O1 S1 C18 F1 57.68(18) . . . . ?
O1 S1 C18 F2 -64.86(19) . . . . ?
O1 S1 C18 F3 175.82(14) . . . . ?
O2 S1 O3 C12 -25.16(16) . . . . ?
O2 S1 C18 F1 -73.86(18) . . . . ?
O2 S1 C18 F2 163.61(17) . . . . ?
O2 S1 C18 F3 44.29(16) . . . . ?
O3 S1 C18 F1 168.56(15) . . . . ?
O3 S1 C18 F2 46.03(19) . . . . ?
O3 S1 C18 F3 -73.29(15) . . . . ?
O3 C12 C13 C14 -176.32(15) . . . . ?
N1 C5 C6 C1 -178.32(15) . . . . ?
N1 C5 C6 C7 0.78(18) . . . . ?
N1 C8 C9 O4 9.0(3) . . . . ?
N1 C8 C9 N2 -173.21(19) . . . . ?
N2 C10 C11 C12 131.40(17) . . . . ?
N2 C10 C15 C14 -162.67(14) . . . . ?
N2 C10 C15 C16 -37.23(16) . . . . ?
C1 C2 C3 C4 0.1(3) . . . . ?
C1 C6 C7 C8 177.55(19) . . . . ?
C1 C6 C7 C10 3.3(4) . . . . ?
C2 C1 C6 C5 -0.1(3) . . . . ?
C2 C1 C6 C7 -178.81(19) . . . . ?
C2 C3 C4 C5 0.1(3) . . . . ?
C3 C4 C5 N1 178.01(17) . . . . ?
C3 C4 C5 C6 -0.4(3) . . . . ?
C4 C5 C6 C1 0.3(3) . . . . ?
C4 C5 C6 C7 179.44(16) . . . . ?
C5 N1 C8 C7 -0.92(19) . . . . ?
C5 N1 C8 C9 -179.84(19) . . . . ?
C5 C6 C7 C8 -1.31(18) . . . . ?
C5 C6 C7 C10 -175.5(2) . . . . ?
C6 C1 C2 C3 -0.2(3) . . . . ?
C6 C7 C8 N1 1.42(19) . . . . ?
C6 C7 C8 C9 -179.36(14) . . . . ?
C6 C7 C10 N2 171.5(2) . . . . ?
C6 C7 C10 C11 53.9(3) . . . . ?
C6 C7 C10 C15 -78.4(3) . . . . ?
C7 C8 C9 O4 -169.90(17) . . . . ?
C7 C8 C9 N2 7.87(19) . . . . ?
C7 C10 C11 C12 -116.64(18) . . . . ?
C7 C10 C15 C14 87.45(19) . . . . ?
C7 C10 C15 C16 -147.11(15) . . . . ?
C8 N1 C5 C4 -178.49(18) . . . . ?
C8 N1 C5 C6 0.05(18) . . . . ?
C8 C7 C10 N2 -2.62(17) . . . . ?
C8 C7 C10 C11 -120.21(15) . . . . ?
C8 C7 C10 C15 107.49(17) . . . . ?
C9 N2 C10 C7 7.94(17) . . . . ?
C9 N2 C10 C11 126.77(15) . . . . ?
C9 N2 C10 C15 -115.06(15) . . . . ?
C9 N2 C17 C16 132.09(17) . . . . ?
C10 N2 C9 O4 168.16(16) . . . . ?
C10 N2 C9 C8 -9.74(18) . . . . ?
C10 N2 C17 C16 -6.50(18) . . . . ?
C10 C7 C8 N1 177.74(13) . . . . ?
C10 C7 C8 C9 -3.05(19) . . . . ?
C10 C11 C12 O3 -173.90(14) . . . . ?
C10 C11 C12 C13 -4.1(3) . . . . ?
C10 C15 C16 C17 34.53(17) . . . . ?
C11 C10 C15 C14 -45.2(2) . . . . ?
C11 C10 C15 C16 80.25(17) . . . . ?
C11 C12 C13 C14 13.7(3) . . . . ?
C12 C13 C14 C15 -39.1(2) . . . . ?
C13 C14 C15 C10 57.0(2) . . . . ?
C13 C14 C15 C16 -60.9(2) . . . . ?
C14 C15 C16 C17 157.68(15) . . . . ?
C15 C10 C11 C12 19.4(2) . . . . ?
C15 C16 C17 N2 -17.77(18) . . . . ?
C17 N2 C9 O4 30.2(3) . . . . ?
C17 N2 C9 C8 -147.74(16) . . . . ?
C17 N2 C10 C7 150.81(14) . . . . ?
C17 N2 C10 C11 -90.36(16) . . . . ?
C17 N2 C10 C15 27.81(17) . . . . ?
C18 S1 O3 C12 87.99(15) . . . . ?
C19 N1 C5 C4 0.9(3) . . . . ?
C19 N1 C5 C6 179.48(15) . . . . ?
C19 N1 C8 C7 179.66(16) . . . . ?
C19 N1 C8 C9 0.7(3) . . . . ?
S2 O7 C36 C35 -75.5(2) . . . . ?
S2 O7 C36 C37 106.79(18) . . . . ?
O5 S2 O7 C36 -29.32(18) . . . . ?
O5 S2 C38 F4 -57.71(18) . . . . ?
O5 S2 C38 F5 -179.01(15) . . . . ?
O5 S2 C38 F6 62.43(17) . . . . ?
O6 S2 O7 C36 107.94(16) . . . . ?
O6 S2 C38 F4 170.84(17) . . . . ?
O6 S2 C38 F5 49.54(18) . . . . ?
O6 S2 C38 F6 -69.02(18) . . . . ?
O7 S2 C38 F4 57.37(17) . . . . ?
O7 S2 C38 F5 -63.93(16) . . . . ?
O7 S2 C38 F6 177.51(15) . . . . ?
O7 C36 C37 C29 173.45(14) . . . . ?
N3 C24 C25 C20 176.78(16) . . . . ?
N3 C27 C28 C23 2.12(19) . . . . ?
N3 C27 C28 C29 -179.66(13) . . . . ?
N3 C27 C30 O8 6.9(3) . . . . ?
N3 C27 C30 N4 -175.67(19) . . . . ?
N4 C29 C33 C32 -39.56(16) . . . . ?
N4 C29 C33 C34 -165.92(15) . . . . ?
N4 C29 C37 C36 133.67(17) . . . . ?
N4 C31 C32 C33 -21.47(19) . . . . ?
C20 C21 C22 C23 -0.8(3) . . . . ?
C21 C20 C25 C24 0.5(3) . . . . ?
C21 C22 C23 C24 0.2(2) . . . . ?
C21 C22 C23 C28 -177.96(18) . . . . ?
C22 C23 C24 N3 -177.49(14) . . . . ?
C22 C23 C24 C25 0.7(2) . . . . ?
C22 C23 C28 C27 176.38(18) . . . . ?
C22 C23 C28 C29 -0.9(4) . . . . ?
C23 C24 C25 C20 -1.1(2) . . . . ?
C23 C28 C29 N4 173.2(2) . . . . ?
C23 C28 C29 C33 -77.3(3) . . . . ?
C23 C28 C29 C37 53.6(3) . . . . ?
C24 N3 C27 C28 -1.36(18) . . . . ?
C24 N3 C27 C30 -178.53(19) . . . . ?
C24 C23 C28 C27 -1.97(18) . . . . ?
C24 C23 C28 C29 -179.2(2) . . . . ?
C25 C20 C21 C22 0.4(3) . . . . ?
C26 N3 C24 C23 176.78(15) . . . . ?
C26 N3 C24 C25 -1.3(3) . . . . ?
C26 N3 C27 C28 -178.00(16) . . . . ?
C26 N3 C27 C30 4.8(3) . . . . ?
C27 N3 C24 C23 0.05(18) . . . . ?
C27 N3 C24 C25 -178.02(17) . . . . ?
C27 C28 C29 N4 -4.01(17) . . . . ?
C27 C28 C29 C33 105.51(17) . . . . ?
C27 C28 C29 C37 -123.64(15) . . . . ?
C28 C23 C24 N3 1.18(17) . . . . ?
C28 C23 C24 C25 179.41(15) . . . . ?
C28 C27 C30 O8 -170.28(18) . . . . ?
C28 C27 C30 N4 7.15(19) . . . . ?
C28 C29 C33 C32 -148.80(15) . . . . ?
C28 C29 C33 C34 84.84(19) . . . . ?
C28 C29 C37 C36 -113.48(18) . . . . ?
C29 N4 C30 O8 167.61(16) . . . . ?
C29 N4 C30 C27 -9.97(18) . . . . ?
C29 N4 C31 C32 -4.13(19) . . . . ?
C29 C33 C34 C35 56.7(2) . . . . ?
C30 N4 C29 C28 8.89(18) . . . . ?
C30 N4 C29 C33 -112.25(15) . . . . ?
C30 N4 C29 C37 128.01(15) . . . . ?
C30 N4 C31 C32 131.73(17) . . . . ?
C30 C27 C28 C23 -179.91(13) . . . . ?
C30 C27 C28 C29 -1.69(19) . . . . ?
C31 N4 C29 C28 148.93(14) . . . . ?
C31 N4 C29 C33 27.79(17) . . . . ?
C31 N4 C29 C37 -91.95(17) . . . . ?
C31 N4 C30 O8 32.5(3) . . . . ?
C31 N4 C30 C27 -145.04(16) . . . . ?
C31 C32 C33 C29 38.17(18) . . . . ?
C31 C32 C33 C34 161.03(16) . . . . ?
C32 C33 C34 C35 -60.7(2) . . . . ?
C33 C29 C37 C36 20.1(2) . . . . ?
C33 C34 C35 C36 -38.4(3) . . . . ?
C34 C35 C36 O7 -164.51(17) . . . . ?
C34 C35 C36 C37 12.9(3) . . . . ?
C35 C36 C37 C29 -3.9(3) . . . . ?
C37 C29 C33 C32 80.48(17) . . . . ?
C37 C29 C33 C34 -45.9(2) . . . . ?
C38 S2 O7 C36 -141.63(15) . . . . ?
